data_9004602
loop_
_publ_author_name
'Sherriff, B. L.'
'Sokolova, E. V.'
'Kabalov, Y. K.'
'Jenkins, D. M.'
'Kunath-Fandrei G'
'Goetz, S.'
'Jager, C.'
'Schneider, J.'

_publ_section_title
;
 Meionite: Rietveld structure-refinement, Si MAS and Al SATRAS NMR
 spectroscopy, and comments on the marialite-meionite series
 Note: sample BOLT
;
_journal_name_full 'The Canadian Mineralogist'
_journal_page_first 1201
_journal_page_last 1213
_journal_paper_doi 10.2113/gscanmin.38.5.1201
_journal_volume 38
_journal_year 2000
_chemical_compound_source 'Bolton, Massachusetts, USA'
_chemical_formula_sum 'C0.44 Al4.88 Ca2.68 Cl0.07 F0.03 K0.2 Na1.12 O25.32 Si7.12'
_chemical_name_mineral Meionite
_space_group_IT_number 87
_symmetry_space_group_name_Hall '-I 4'
_symmetry_space_group_name_H-M 'I 4/m'
_cell_angle_alpha 90
_cell_angle_beta 90
_cell_angle_gamma 90
_cell_formula_units_Z 2
_cell_length_a 12.1476
_cell_length_b 12.1476
_cell_length_c 7.5636
_cell_volume 1116.116
_database_code_amcsd 0005695
_exptl_crystal_density_diffrn 2.637
_cod_original_cell_volume 1116.117
_cod_original_formula_sum '(Na1.12 K.2 Ca2.68) (Si7.12 Al4.88) O25.32 Cl.07 F.03 C.44'
_cod_database_code 9004602

loop_
_space_group_symop_operation_xyz
x,y,z
1/2+x,1/2+y,1/2+z
y,-x,-z
1/2+y,1/2-x,1/2-z
-y,x,z
1/2-y,1/2+x,1/2+z
x,y,-z
1/2+x,1/2+y,1/2-z
-x,-y,z
1/2-x,1/2-y,1/2+z
-y,x,-z
1/2-y,1/2+x,1/2-z
y,-x,z
1/2+y,1/2-x,1/2+z
-x,-y,-z
1/2-x,1/2-y,1/2-z

loop_
_atom_site_label
_atom_site_fract_x
_atom_site_fract_y
_atom_site_fract_z
_atom_site_occupancy
_atom_site_U_iso_or_equiv
_atom_site_type_symbol
_atom_site_attached_hydrogens
NaM 0.35890 0.28430 0.50000 0.28000 0.02875 Na 0
KM 0.35890 0.28430 0.50000 0.05000 0.02875 K 0
CaM 0.35890 0.28430 0.50000 0.67000 0.02875 Ca 0
SiT1 0.34030 0.40990 0.00000 0.88000 0.01811 Si 0
AlT1 0.34030 0.40990 0.00000 0.12000 0.01811 Al 0
SiT2 0.65920 0.91320 0.79290 0.45000 0.01938 Si 0
AlT2 0.65920 0.91320 0.79290 0.55000 0.01938 Al 0
O1 0.45800 0.35020 0.00000 1.00000 0.02026 O 0
O2 0.68520 0.87440 0.00000 1.00000 0.01900 O 0
O3 0.35160 0.95220 0.79110 1.00000 0.02533 O 0
O4 0.26930 0.36850 0.82390 1.00000 0.02533 O 0
ClA 0.50000 0.50000 0.50000 0.07000 ? Cl 0
FA 0.50000 0.50000 0.50000 0.03000 ? F 0
C 0.50900 0.48100 0.50000 0.11000 0.04433 C 0
O7 0.51700 0.37600 0.50000 0.11000 0.04433 O 0
O8 0.59600 0.54000 0.50000 0.11000 0.04433 O 0
O9 0.41400 0.52600 0.50000 0.11000 0.04433 O 0

loop_
_cod_changelog_entry_id
_cod_changelog_entry_author
_cod_changelog_entry_date
_cod_changelog_entry_text
1
;cod-tools version 3.8.0
Id: cif_guess_AMCSD_atom_types 9581 2023-05-17 12:35:41Z saulius
;
2023-05-23T09:18:58+03:00
;Derived atom types and hydrogen counts
from atom names that follow the AMCSD naming convention
(Wat == water, O-H == hydroxyl).
;

loop_
_cod_related_entry_id
_cod_related_entry_database
_cod_related_entry_code
1 AMCSD 0005695
